data_4035338
loop_
_publ_author_name
'McCarter, Adam W.'
'Sommer, Magdalena'
'Percy, Jonathan M.'
'Jamieson, Craig'
'Kennedy, Alan R.'
'Hirst, David J.'

_publ_section_title
;
 Atom Efficient Synthesis of Selectively Difluorinated Carbocycles through
 a Gold(I)-Catalyzed Cyclization.
;
_journal_issue 16
_journal_name_full 'The Journal of organic chemistry'
_journal_page_first 8888
_journal_page_last 8905
_journal_paper_doi 10.1021/acs.joc.8b01121
_journal_volume 83
_journal_year 2018
_chemical_formula_sum 'C8 H14 F2 O2'
_chemical_formula_weight 180.19
_space_group_crystal_system monoclinic
_space_group_IT_number 14
_space_group_name_Hall '-P 2ybc'
_space_group_name_H-M_alt 'P 1 21/c 1'
_atom_sites_solution_hydrogens mixed
_audit_creation_method SHELXL-2014/7
_cell_angle_alpha 90
_cell_angle_beta 100.490(4)
_cell_angle_gamma 90
_cell_formula_units_Z 12
_cell_length_a 12.0498(6)
_cell_length_b 19.0558(6)
_cell_length_c 11.4322(4)
_cell_measurement_reflns_used 2178
_cell_measurement_temperature 123(2)
_cell_measurement_theta_max 72.3590
_cell_measurement_theta_min 3.9380
_cell_volume 2581.17(18)
_computing_cell_refinement CrysalisPro
_computing_data_collection CrysalisPro
_computing_data_reduction CrysalisPro
_computing_structure_refinement 'SHELXL-2014/7 (Sheldrick, 2014)'
_computing_structure_solution SHELXS
_diffrn_ambient_temperature 123(2)
_diffrn_measured_fraction_theta_full 0.986
_diffrn_measured_fraction_theta_max 0.962
_diffrn_measurement_device_type 'Oxford Diffraction Gemini S'
_diffrn_measurement_method 'omega scans'
_diffrn_radiation_type CuK\a
_diffrn_radiation_wavelength 1.54184
_diffrn_reflns_av_R_equivalents 0.0392
_diffrn_reflns_av_unetI/netI 0.0560
_diffrn_reflns_Laue_measured_fraction_full 0.986
_diffrn_reflns_Laue_measured_fraction_max 0.962
_diffrn_reflns_limit_h_max 14
_diffrn_reflns_limit_h_min -10
_diffrn_reflns_limit_k_max 21
_diffrn_reflns_limit_k_min -23
_diffrn_reflns_limit_l_max 13
_diffrn_reflns_limit_l_min -12
_diffrn_reflns_number 9605
_diffrn_reflns_point_group_measured_fraction_full 0.986
_diffrn_reflns_point_group_measured_fraction_max 0.962
_diffrn_reflns_theta_full 70.000
_diffrn_reflns_theta_max 73.393
_diffrn_reflns_theta_min 3.731
_diffrn_source 'sealed tube'
_exptl_absorpt_coefficient_mu 1.084
_exptl_absorpt_correction_T_max 1.00000
_exptl_absorpt_correction_T_min 0.76621
_exptl_absorpt_correction_type multi-scan
_exptl_absorpt_process_details
;
CrysAlisPro, Agilent Technologies,
Version 1.171.37.35 (release 13-08-2014 CrysAlis171 .NET)
(compiled Aug 13 2014,18:06:01)
Empirical absorption correction using spherical harmonics,
 implemented in SCALE3 ABSPACK scaling algorithm.
;
_exptl_crystal_colour colourless
_exptl_crystal_density_diffrn 1.391
_exptl_crystal_description 'sliver cut from large block'
_exptl_crystal_F_000 1152
_exptl_crystal_size_max 0.28
_exptl_crystal_size_mid 0.16
_exptl_crystal_size_min 0.03
_refine_diff_density_max 0.331
_refine_diff_density_min -0.222
_refine_diff_density_rms 0.053
_refine_ls_extinction_method none
_refine_ls_goodness_of_fit_ref 1.028
_refine_ls_hydrogen_treatment mixed
_refine_ls_matrix_type full
_refine_ls_number_parameters 355
_refine_ls_number_reflns 4991
_refine_ls_number_restraints 6
_refine_ls_restrained_S_all 1.028
_refine_ls_R_factor_all 0.0800
_refine_ls_R_factor_gt 0.0535
_refine_ls_shift/su_max 0.000
_refine_ls_shift/su_mean 0.000
_refine_ls_structure_factor_coef Fsqd
_refine_ls_weighting_details 'w=1/[\s^2^(Fo^2^)+(0.0630P)^2^+0.5878P] where P=(Fo^2^+2Fc^2^)/3'
_refine_ls_weighting_scheme calc
_refine_ls_wR_factor_gt 0.1269
_refine_ls_wR_factor_ref 0.1446
_reflns_Friedel_coverage 0.000
_reflns_number_gt 3536
_reflns_number_total 4991
_reflns_threshold_expression 'I > 2\s(I)'
_cod_data_source_file jo8b01121_si_002.cif
_cod_data_source_block adamsept16
_cod_original_sg_symbol_H-M 'P 21/c'
_cod_database_code 4035338
_shelx_shelxl_version_number 2014/7
_shelx_space_group_comment
;
The symmetry employed for this shelxl refinement is uniquely defined
by the following loop, which should always be used as a source of
symmetry information in preference to the above space-group names.
They are only intended as comments.
;

loop_
_space_group_symop_operation_xyz
'x, y, z'
'-x, y+1/2, -z+1/2'
'-x, -y, -z'
'x, -y-1/2, z-1/2'

loop_
_atom_site_label
_atom_site_type_symbol
_atom_site_fract_x
_atom_site_fract_y
_atom_site_fract_z
_atom_site_U_iso_or_equiv
_atom_site_adp_type
_atom_site_occupancy
_atom_site_site_symmetry_order
_atom_site_calc_flag
_atom_site_refinement_flags_posn
_atom_site_refinement_flags_adp
F1 F 0.69898(13) 0.09403(8) 0.34695(12) 0.0367(4) Uani 1 1 d . .
F2 F 0.79177(16) 0.15796(8) 0.24013(15) 0.0478(4) Uani 1 1 d . .
F3 F 0.36938(14) -0.08212(9) 0.16754(13) 0.0432(4) Uani 1 1 d . .
F4 F 0.32655(15) 0.01210(8) 0.25788(15) 0.0458(4) Uani 1 1 d . .
F5 F 0.23287(13) 0.23180(7) 0.82060(13) 0.0377(4) Uani 1 1 d . .
F6 F 0.28560(14) 0.31797(8) 0.94334(12) 0.0405(4) Uani 1 1 d . .
O1 O 0.93230(16) 0.08245(9) 0.41468(15) 0.0334(4) Uani 1 1 d D .
O2 O 0.96451(16) -0.06116(9) 0.34681(15) 0.0348(4) Uani 1 1 d D .
O3 O 0.06624(17) 0.32567(10) 0.81847(17) 0.0380(4) Uani 1 1 d D .
O4 O 0.06363(17) 0.39888(9) 0.59214(16) 0.0378(4) Uani 1 1 d D .
O5 O 0.1485(2) -0.04093(11) 0.08801(17) 0.0507(6) Uani 1 1 d D .
O6 O 0.02698(17) -0.15320(12) 0.17356(19) 0.0493(6) Uani 1 1 d D .
C1 C 0.7649(2) 0.08912(12) 0.2604(2) 0.0305(5) Uani 1 1 d . .
C2 C 0.8739(2) 0.05093(12) 0.3082(2) 0.0271(5) Uani 1 1 d . .
H2 H 0.9234 0.0550 0.2472 0.033 Uiso 1 1 calc R U
C3 C 0.8555(2) -0.02773(12) 0.3283(2) 0.0272(5) Uani 1 1 d . .
C4 C 0.7895(2) -0.05790(13) 0.2127(2) 0.0359(6) Uani 1 1 d . .
H4A H 0.8373 -0.0557 0.1509 0.043 Uiso 1 1 calc R U
H4B H 0.7731 -0.1080 0.2255 0.043 Uiso 1 1 calc R U
C5 C 0.6792(2) -0.02003(14) 0.1674(2) 0.0367(6) Uani 1 1 d . .
H5A H 0.6282 -0.0257 0.2256 0.044 Uiso 1 1 calc R U
H5B H 0.6421 -0.0416 0.0914 0.044 Uiso 1 1 calc R U
C6 C 0.6976(2) 0.05801(14) 0.1478(2) 0.0339(6) Uani 1 1 d . .
H6 H 0.7443 0.0623 0.0843 0.041 Uiso 1 1 calc R U
C7 C 0.7996(2) -0.04285(13) 0.4350(2) 0.0333(6) Uani 1 1 d . .
H7A H 0.7995 -0.0936 0.4492 0.050 Uiso 1 1 calc R U
H7B H 0.7218 -0.0255 0.4189 0.050 Uiso 1 1 calc R U
H7C H 0.8417 -0.0192 0.5055 0.050 Uiso 1 1 calc R U
C8 C 0.5873(3) 0.09767(17) 0.1054(3) 0.0463(7) Uani 1 1 d . .
H8A H 0.5382 0.0927 0.1645 0.069 Uiso 1 1 calc R U
H8B H 0.5494 0.0783 0.0292 0.069 Uiso 1 1 calc R U
H8C H 0.6038 0.1475 0.0955 0.069 Uiso 1 1 calc R U
C9 C 0.2638(2) 0.30176(13) 0.8247(2) 0.0324(6) Uani 1 1 d . .
C10 C 0.1605(2) 0.34421(13) 0.7664(2) 0.0304(5) Uani 1 1 d . .
H10 H 0.1777 0.3945 0.7871 0.036 Uiso 1 1 calc R U
C11 C 0.1367(2) 0.33979(13) 0.6296(2) 0.0310(5) Uani 1 1 d . .
C12 C 0.2468(2) 0.34940(13) 0.5827(2) 0.0352(6) Uani 1 1 d . .
H12A H 0.2318 0.3420 0.4955 0.042 Uiso 1 1 calc R U
H12B H 0.2734 0.3983 0.5979 0.042 Uiso 1 1 calc R U
C13 C 0.3398(2) 0.29931(14) 0.6395(2) 0.0347(6) Uani 1 1 d . .
H13A H 0.4078 0.3068 0.6037 0.042 Uiso 1 1 calc R U
H13B H 0.3144 0.2503 0.6232 0.042 Uiso 1 1 calc R U
C14 C 0.3699(2) 0.31070(13) 0.7738(2) 0.0331(6) Uani 1 1 d . .
H14 H 0.3959 0.3603 0.7880 0.040 Uiso 1 1 calc R U
C15 C 0.0775(2) 0.27151(14) 0.5854(2) 0.0366(6) Uani 1 1 d . .
H15A H 0.0056 0.2682 0.6137 0.055 Uiso 1 1 calc R U
H15B H 0.1255 0.2316 0.6159 0.055 Uiso 1 1 calc R U
H15C H 0.0633 0.2708 0.4982 0.055 Uiso 1 1 calc R U
C16 C 0.4641(2) 0.26268(15) 0.8345(3) 0.0435(7) Uani 1 1 d . .
H16A H 0.4725 0.2676 0.9210 0.065 Uiso 1 1 calc R U
H16B H 0.5350 0.2756 0.8096 0.065 Uiso 1 1 calc R U
H16C H 0.4455 0.2139 0.8119 0.065 Uiso 1 1 calc R U
C17 C 0.3069(2) -0.05955(13) 0.2496(2) 0.0336(6) Uani 1 1 d . .
C18 C 0.1816(2) -0.07022(14) 0.2028(2) 0.0358(6) Uani 1 1 d . .
H18 H 0.1392 -0.0451 0.2577 0.043 Uiso 1 1 calc R U
C19 C 0.1480(2) -0.14853(14) 0.2020(2) 0.0353(6) Uani 1 1 d . .
C20 C 0.1893(2) -0.17842(13) 0.3261(2) 0.0337(6) Uani 1 1 d . .
H20A H 0.1485 -0.1549 0.3829 0.040 Uiso 1 1 calc R U
H20B H 0.1706 -0.2290 0.3258 0.040 Uiso 1 1 calc R U
C21 C 0.3155(2) -0.16943(13) 0.3691(2) 0.0320(5) Uani 1 1 d . .
H21A H 0.3569 -0.1964 0.3167 0.038 Uiso 1 1 calc R U
H21B H 0.3364 -0.1887 0.4506 0.038 Uiso 1 1 calc R U
C22 C 0.3510(2) -0.09228(12) 0.3696(2) 0.0294(5) Uani 1 1 d . .
H22 H 0.3141 -0.0675 0.4294 0.035 Uiso 1 1 calc R U
C23 C 0.1897(2) -0.19057(15) 0.1044(2) 0.0398(6) Uani 1 1 d . .
H23A H 0.1597 -0.2384 0.1026 0.060 Uiso 1 1 calc R U
H23B H 0.2723 -0.1922 0.1208 0.060 Uiso 1 1 calc R U
H23C H 0.1637 -0.1680 0.0272 0.060 Uiso 1 1 calc R U
C24 C 0.4782(2) -0.08289(15) 0.4079(3) 0.0399(6) Uani 1 1 d . .
H24A H 0.5175 -0.1114 0.3568 0.060 Uiso 1 1 calc R U
H24B H 0.5010 -0.0979 0.4907 0.060 Uiso 1 1 calc R U
H24C H 0.4978 -0.0334 0.4007 0.060 Uiso 1 1 calc R U
H1H H 0.980(2) 0.1140(12) 0.397(3) 0.042(8) Uiso 1 1 d D .
H2H H 0.995(2) -0.0624(15) 0.4219(11) 0.037(8) Uiso 1 1 d D .
H3H H 0.049(3) 0.2811(8) 0.807(4) 0.081(13) Uiso 1 1 d D .
H4H H 0.029(3) 0.3930(18) 0.5190(13) 0.057(10) Uiso 1 1 d D .
H5H H 0.121(3) 0.0016(9) 0.091(3) 0.061(11) Uiso 1 1 d D .
H6H H 0.003(3) -0.1301(17) 0.230(2) 0.069(12) Uiso 1 1 d D .

loop_
_atom_site_aniso_label
_atom_site_aniso_U_11
_atom_site_aniso_U_22
_atom_site_aniso_U_33
_atom_site_aniso_U_23
_atom_site_aniso_U_13
_atom_site_aniso_U_12
F1 0.0429(9) 0.0388(8) 0.0302(7) -0.0038(6) 0.0113(6) 0.0121(7)
F2 0.0668(12) 0.0250(7) 0.0501(10) 0.0068(7) 0.0065(8) -0.0006(7)
F3 0.0488(10) 0.0515(9) 0.0332(8) 0.0021(7) 0.0177(7) 0.0077(8)
F4 0.0589(11) 0.0290(7) 0.0505(9) 0.0069(7) 0.0124(8) 0.0022(7)
F5 0.0453(9) 0.0266(7) 0.0431(8) 0.0045(6) 0.0130(7) 0.0043(6)
F6 0.0536(10) 0.0433(8) 0.0243(7) 0.0011(6) 0.0065(6) 0.0149(7)
O1 0.0382(10) 0.0289(8) 0.0326(9) -0.0024(7) 0.0051(8) -0.0097(8)
O2 0.0353(10) 0.0374(9) 0.0318(9) -0.0041(8) 0.0061(8) 0.0104(8)
O3 0.0430(12) 0.0383(10) 0.0368(10) 0.0062(8) 0.0179(8) 0.0088(9)
O4 0.0428(11) 0.0340(9) 0.0332(10) 0.0059(8) -0.0018(8) -0.0009(8)
O5 0.0705(16) 0.0499(12) 0.0283(9) -0.0037(8) 0.0004(9) 0.0294(11)
O6 0.0310(11) 0.0662(14) 0.0482(12) -0.0314(10) 0.0010(9) 0.0108(10)
C1 0.0424(15) 0.0219(11) 0.0297(12) 0.0015(9) 0.0130(11) 0.0011(10)
C2 0.0301(13) 0.0280(11) 0.0241(11) -0.0020(9) 0.0075(9) -0.0029(10)
C3 0.0264(12) 0.0242(11) 0.0313(12) -0.0040(9) 0.0067(9) 0.0016(9)
C4 0.0418(16) 0.0273(12) 0.0386(14) -0.0094(10) 0.0073(11) 0.0004(11)
C5 0.0324(14) 0.0393(14) 0.0370(14) -0.0097(11) 0.0028(11) -0.0026(11)
C6 0.0330(14) 0.0439(14) 0.0255(11) 0.0015(11) 0.0071(10) 0.0051(12)
C7 0.0370(14) 0.0265(11) 0.0382(13) 0.0044(10) 0.0119(11) -0.0023(10)
C8 0.0444(17) 0.0585(18) 0.0355(14) 0.0033(13) 0.0061(12) 0.0139(15)
C9 0.0466(16) 0.0263(11) 0.0251(12) 0.0012(9) 0.0085(10) 0.0039(11)
C10 0.0388(15) 0.0273(11) 0.0272(12) 0.0031(9) 0.0115(10) 0.0018(10)
C11 0.0342(14) 0.0301(12) 0.0275(12) 0.0026(10) 0.0023(10) -0.0019(11)
C12 0.0475(16) 0.0339(12) 0.0253(12) -0.0024(10) 0.0099(11) -0.0092(12)
C13 0.0352(15) 0.0386(13) 0.0328(13) -0.0099(11) 0.0125(11) -0.0048(11)
C14 0.0362(15) 0.0310(12) 0.0322(12) -0.0077(10) 0.0061(10) 0.0011(11)
C15 0.0400(15) 0.0351(13) 0.0340(13) 0.0010(11) 0.0050(11) -0.0072(12)
C16 0.0364(16) 0.0444(15) 0.0486(16) -0.0086(13) 0.0047(12) 0.0070(13)
C17 0.0431(16) 0.0310(12) 0.0288(12) -0.0020(10) 0.0122(11) 0.0033(11)
C18 0.0444(16) 0.0393(13) 0.0228(11) -0.0060(10) 0.0040(10) 0.0146(12)
C19 0.0306(14) 0.0423(14) 0.0319(13) -0.0117(11) 0.0029(10) 0.0080(11)
C20 0.0375(15) 0.0287(12) 0.0375(13) -0.0059(10) 0.0134(11) 0.0009(11)
C21 0.0356(14) 0.0285(12) 0.0328(12) 0.0004(10) 0.0087(10) 0.0035(11)
C22 0.0320(14) 0.0299(12) 0.0270(12) -0.0021(9) 0.0071(10) 0.0014(10)
C23 0.0341(15) 0.0456(15) 0.0389(14) -0.0175(12) 0.0044(11) 0.0087(12)
C24 0.0355(15) 0.0403(14) 0.0424(15) -0.0026(12) 0.0030(11) -0.0005(12)

loop_
_atom_type_symbol
_atom_type_description
_atom_type_scat_dispersion_real
_atom_type_scat_dispersion_imag
_atom_type_scat_source
F F 0.0727 0.0534 'International Tables Vol C Tables 4.2.6.8 and 6.1.1.4'
O O 0.0492 0.0322 'International Tables Vol C Tables 4.2.6.8 and 6.1.1.4'
C C 0.0181 0.0091 'International Tables Vol C Tables 4.2.6.8 and 6.1.1.4'
H H 0.0000 0.0000 'International Tables Vol C Tables 4.2.6.8 and 6.1.1.4'

loop_
_geom_angle_atom_site_label_1
_geom_angle_atom_site_label_2
_geom_angle_atom_site_label_3
_geom_angle
C2 O1 H1H 110(2)
C3 O2 H2H 112(2)
C10 O3 H3H 112(3)
C11 O4 H4H 110(2)
C18 O5 H5H 112(2)
C19 O6 H6H 105(3)
F1 C1 F2 103.83(18)
F1 C1 C6 110.3(2)
F2 C1 C6 109.6(2)
F1 C1 C2 110.38(19)
F2 C1 C2 107.6(2)
C6 C1 C2 114.5(2)
O1 C2 C1 111.54(19)
O1 C2 C3 110.23(19)
C1 C2 C3 112.5(2)
O1 C2 H2 107.4
C1 C2 H2 107.4
C3 C2 H2 107.4
O2 C3 C7 108.8(2)
O2 C3 C4 106.17(19)
C7 C3 C4 112.7(2)
O2 C3 C2 107.5(2)
C7 C3 C2 113.58(19)
C4 C3 C2 107.7(2)
C5 C4 C3 113.7(2)
C5 C4 H4A 108.8
C3 C4 H4A 108.8
C5 C4 H4B 108.8
C3 C4 H4B 108.8
H4A C4 H4B 107.7
C4 C5 C6 111.8(2)
C4 C5 H5A 109.2
C6 C5 H5A 109.2
C4 C5 H5B 109.2
C6 C5 H5B 109.2
H5A C5 H5B 107.9
C1 C6 C5 109.1(2)
C1 C6 C8 112.1(2)
C5 C6 C8 112.8(2)
C1 C6 H6 107.5
C5 C6 H6 107.5
C8 C6 H6 107.5
C3 C7 H7A 109.5
C3 C7 H7B 109.5
H7A C7 H7B 109.5
C3 C7 H7C 109.5
H7A C7 H7C 109.5
H7B C7 H7C 109.5
C6 C8 H8A 109.5
C6 C8 H8B 109.5
H8A C8 H8B 109.5
C6 C8 H8C 109.5
H8A C8 H8C 109.5
H8B C8 H8C 109.5
F6 C9 F5 104.69(18)
F6 C9 C14 109.5(2)
F5 C9 C14 109.7(2)
F6 C9 C10 107.9(2)
F5 C9 C10 107.6(2)
C14 C9 C10 116.8(2)
O3 C10 C9 109.52(19)
O3 C10 C11 113.4(2)
C9 C10 C11 113.6(2)
O3 C10 H10 106.6
C9 C10 H10 106.6
C11 C10 H10 106.6
O4 C11 C15 110.1(2)
O4 C11 C12 108.8(2)
C15 C11 C12 111.7(2)
O4 C11 C10 104.43(19)
C15 C11 C10 111.9(2)
C12 C11 C10 109.7(2)
C13 C12 C11 113.1(2)
C13 C12 H12A 109.0
C11 C12 H12A 109.0
C13 C12 H12B 109.0
C11 C12 H12B 109.0
H12A C12 H12B 107.8
C12 C13 C14 111.1(2)
C12 C13 H13A 109.4
C14 C13 H13A 109.4
C12 C13 H13B 109.4
C14 C13 H13B 109.4
H13A C13 H13B 108.0
C9 C14 C16 111.7(2)
C9 C14 C13 108.0(2)
C16 C14 C13 113.1(2)
C9 C14 H14 107.9
C16 C14 H14 107.9
C13 C14 H14 107.9
C11 C15 H15A 109.5
C11 C15 H15B 109.5
H15A C15 H15B 109.5
C11 C15 H15C 109.5
H15A C15 H15C 109.5
H15B C15 H15C 109.5
C14 C16 H16A 109.5
C14 C16 H16B 109.5
H16A C16 H16B 109.5
C14 C16 H16C 109.5
H16A C16 H16C 109.5
H16B C16 H16C 109.5
F3 C17 F4 104.3(2)
F3 C17 C22 110.1(2)
F4 C17 C22 108.5(2)
F3 C17 C18 110.5(2)
F4 C17 C18 107.6(2)
C22 C17 C18 115.3(2)
O5 C18 C17 111.6(2)
O5 C18 C19 110.3(2)
C17 C18 C19 111.9(2)
O5 C18 H18 107.6
C17 C18 H18 107.6
C19 C18 H18 107.6
O6 C19 C20 109.4(2)
O6 C19 C23 104.9(2)
C20 C19 C23 112.8(2)
O6 C19 C18 108.3(2)
C20 C19 C18 108.3(2)
C23 C19 C18 112.9(2)
C21 C20 C19 113.3(2)
C21 C20 H20A 108.9
C19 C20 H20A 108.9
C21 C20 H20B 108.9
C19 C20 H20B 108.9
H20A C20 H20B 107.7
C20 C21 C22 111.8(2)
C20 C21 H21A 109.3
C22 C21 H21A 109.3
C20 C21 H21B 109.3
C22 C21 H21B 109.3
H21A C21 H21B 107.9
C17 C22 C24 112.4(2)
C17 C22 C21 109.9(2)
C24 C22 C21 112.3(2)
C17 C22 H22 107.3
C24 C22 H22 107.3
C21 C22 H22 107.3
C19 C23 H23A 109.5
C19 C23 H23B 109.5
H23A C23 H23B 109.5
C19 C23 H23C 109.5
H23A C23 H23C 109.5
H23B C23 H23C 109.5
C22 C24 H24A 109.5
C22 C24 H24B 109.5
H24A C24 H24B 109.5
C22 C24 H24C 109.5
H24A C24 H24C 109.5
H24B C24 H24C 109.5

loop_
_geom_bond_atom_site_label_1
_geom_bond_atom_site_label_2
_geom_bond_distance
F1 C1 1.380(3)
F2 C1 1.381(3)
F3 C17 1.375(3)
F4 C17 1.386(3)
F5 C9 1.383(3)
F6 C9 1.369(3)
O1 C2 1.423(3)
O1 H1H 0.876(10)
O2 C3 1.440(3)
O2 H2H 0.871(10)
O3 C10 1.420(3)
O3 H3H 0.878(10)
O4 C11 1.446(3)
O4 H4H 0.872(10)
O5 C18 1.415(3)
O5 H5H 0.876(10)
O6 C19 1.438(3)
O6 H6H 0.875(10)
C1 C6 1.512(3)
C1 C2 1.515(4)
C2 C3 1.539(3)
C2 H2 1.0000
C3 C7 1.525(3)
C3 C4 1.525(3)
C4 C5 1.519(4)
C4 H4A 0.9900
C4 H4B 0.9900
C5 C6 1.526(4)
C5 H5A 0.9900
C5 H5B 0.9900
C6 C8 1.528(4)
C6 H6 1.0000
C7 H7A 0.9800
C7 H7B 0.9800
C7 H7C 0.9800
C8 H8A 0.9800
C8 H8B 0.9800
C8 H8C 0.9800
C9 C14 1.508(4)
C9 C10 1.532(4)
C10 C11 1.539(3)
C10 H10 1.0000
C11 C15 1.525(3)
C11 C12 1.530(4)
C12 C13 1.525(4)
C12 H12A 0.9900
C12 H12B 0.9900
C13 C14 1.527(3)
C13 H13A 0.9900
C13 H13B 0.9900
C14 C16 1.524(4)
C14 H14 1.0000
C15 H15A 0.9800
C15 H15B 0.9800
C15 H15C 0.9800
C16 H16A 0.9800
C16 H16B 0.9800
C16 H16C 0.9800
C17 C22 1.513(3)
C17 C18 1.521(4)
C18 C19 1.546(4)
C18 H18 1.0000
C19 C20 1.526(4)
C19 C23 1.531(3)
C20 C21 1.521(4)
C20 H20A 0.9900
C20 H20B 0.9900
C21 C22 1.531(3)
C21 H21A 0.9900
C21 H21B 0.9900
C22 C24 1.526(4)
C22 H22 1.0000
C23 H23A 0.9800
C23 H23B 0.9800
C23 H23C 0.9800
C24 H24A 0.9800
C24 H24B 0.9800
C24 H24C 0.9800

loop_
_geom_hbond_atom_site_label_D
_geom_hbond_atom_site_label_H
_geom_hbond_atom_site_label_A
_geom_hbond_distance_DH
_geom_hbond_distance_HA
_geom_hbond_distance_DA
_geom_hbond_angle_DHA
_geom_hbond_site_symmetry_A
C4 H4B F5 0.99 2.42 3.341(3) 155.2 3_656
C6 H6 O5 1.00 2.58 3.555(3) 165.8 3_655
C7 H7A F6 0.98 2.42 3.247(3) 141.7 2_646
C7 H7B F1 0.98 2.42 2.974(3) 115.3 .
C10 H10 F4 1.00 2.59 3.403(3) 138.2 4_566
C12 H12A F5 0.99 2.45 3.349(3) 151.4 4_565
C12 H12B F4 0.99 2.50 3.346(3) 143.4 4_566
C14 H14 F4 1.00 2.57 3.416(3) 141.9 4_566
C15 H15B F5 0.98 2.46 3.078(3) 120.8 .
C15 H15C O6 0.98 2.52 3.324(3) 139.0 2
C18 H18 O2 1.00 2.52 3.339(3) 139.1 1_455
C20 H20B F2 0.99 2.35 3.227(3) 146.8 2_645
C22 H22 F1 1.00 2.64 3.402(3) 133.1 3_656
C23 H23B F3 0.98 2.41 2.985(3) 116.8 .
O1 H1H O3 0.876(10) 1.889(13) 2.744(3) 165(3) 4_665
O2 H2H O1 0.871(10) 1.951(11) 2.813(3) 170(3) 3_756
O3 H3H O6 0.878(10) 2.626(15) 3.480(3) 164(4) 3_556
O4 H4H O5 0.872(10) 2.59(3) 3.189(3) 127(3) 2
O4 H4H O6 0.872(10) 2.353(15) 3.193(3) 162(3) 2
O5 H5H O4 0.876(10) 2.021(11) 2.897(3) 177(3) 4_565
O6 H6H O2 0.875(10) 1.985(13) 2.848(2) 168(4) 1_455

loop_
_geom_torsion_atom_site_label_1
_geom_torsion_atom_site_label_2
_geom_torsion_atom_site_label_3
_geom_torsion_atom_site_label_4
_geom_torsion
F1 C1 C2 O1 -54.1(3)
F2 C1 C2 O1 58.5(2)
C6 C1 C2 O1 -179.36(19)
F1 C1 C2 C3 70.3(2)
F2 C1 C2 C3 -177.02(18)
C6 C1 C2 C3 -54.9(3)
O1 C2 C3 O2 -67.8(2)
C1 C2 C3 O2 167.04(18)
O1 C2 C3 C7 52.7(3)
C1 C2 C3 C7 -72.5(3)
O1 C2 C3 C4 178.2(2)
C1 C2 C3 C4 53.0(3)
O2 C3 C4 C5 -170.3(2)
C7 C3 C4 C5 70.7(3)
C2 C3 C4 C5 -55.3(3)
C3 C4 C5 C6 57.5(3)
F1 C1 C6 C5 -72.2(3)
F2 C1 C6 C5 174.0(2)
C2 C1 C6 C5 53.0(3)
F1 C1 C6 C8 53.5(3)
F2 C1 C6 C8 -60.3(3)
C2 C1 C6 C8 178.7(2)
C4 C5 C6 C1 -53.1(3)
C4 C5 C6 C8 -178.4(2)
F6 C9 C10 O3 -60.8(3)
F5 C9 C10 O3 51.7(2)
C14 C9 C10 O3 175.5(2)
F6 C9 C10 C11 171.3(2)
F5 C9 C10 C11 -76.3(2)
C14 C9 C10 C11 47.6(3)
O3 C10 C11 O4 72.2(2)
C9 C10 C11 O4 -161.9(2)
O3 C10 C11 C15 -46.8(3)
C9 C10 C11 C15 79.1(3)
O3 C10 C11 C12 -171.3(2)
C9 C10 C11 C12 -45.4(3)
O4 C11 C12 C13 167.0(2)
C15 C11 C12 C13 -71.3(3)
C10 C11 C12 C13 53.3(3)
C11 C12 C13 C14 -61.0(3)
F6 C9 C14 C16 60.4(3)
F5 C9 C14 C16 -53.9(3)
C10 C9 C14 C16 -176.7(2)
F6 C9 C14 C13 -174.48(19)
F5 C9 C14 C13 71.2(3)
C10 C9 C14 C13 -51.6(3)
C12 C13 C14 C9 56.8(3)
C12 C13 C14 C16 -178.9(2)
F3 C17 C18 O5 -51.6(3)
F4 C17 C18 O5 61.7(2)
C22 C17 C18 O5 -177.2(2)
F3 C17 C18 C19 72.5(3)
F4 C17 C18 C19 -174.25(19)
C22 C17 C18 C19 -53.1(3)
O5 C18 C19 O6 -63.5(3)
C17 C18 C19 O6 171.68(19)
O5 C18 C19 C20 177.9(2)
C17 C18 C19 C20 53.1(3)
O5 C18 C19 C23 52.2(3)
C17 C18 C19 C23 -72.6(3)
O6 C19 C20 C21 -174.48(19)
C23 C19 C20 C21 69.2(3)
C18 C19 C20 C21 -56.6(3)
C19 C20 C21 C22 57.5(3)
F3 C17 C22 C24 51.1(3)
F4 C17 C22 C24 -62.4(3)
C18 C17 C22 C24 176.9(2)
F3 C17 C22 C21 -74.7(3)
F4 C17 C22 C21 171.8(2)
C18 C17 C22 C21 51.1(3)
C20 C21 C22 C17 -51.8(3)
C20 C21 C22 C24 -177.7(2)
